data_4122319
loop_
_publ_author_name
'Nagahama, Sadamu'
'Matsumoto, Akikazu'

_publ_section_title
;
 Synchronized Propagation Mechanism for Crystalline-State Polymerization
 of p-Xylylenediammonium Disorbate
;
_journal_coden_ASTM JACSAT
_journal_issue 49
_journal_name_full 'Journal of the American Chemical Society'
_journal_page_first 12176
_journal_page_last 12181
_journal_paper_doi 10.1021/ja011575e
_journal_volume 123
_journal_year 2001
_chemical_formula_sum 'C20 H28 N2 O4'
_chemical_formula_weight 360.46
_space_group_IT_number 2
_symmetry_cell_setting triclinic
_symmetry_Int_Tables_number 2
_symmetry_space_group_name_Hall '-P 1'
_symmetry_space_group_name_H-M 'P -1'
_cell_angle_alpha 90.030(2)
_cell_angle_beta 96.110(3)
_cell_angle_gamma 93.385(3)
_cell_formula_units_Z 1
_cell_length_a 5.6799(5)
_cell_length_b 16.997(2)
_cell_length_c 4.9876(5)
_cell_measurement_reflns_used 2515
_cell_measurement_temperature 296.1
_cell_measurement_theta_max 27.5
_cell_measurement_theta_min 2.4
_cell_volume 477.93(9)
_computing_cell_refinement PROCESS-AUTO
_computing_data_collection PROCESS-AUTO
_computing_data_reduction CrystalStructure
_computing_publication_material 'CrystalStructure Ver. 1.00'
_computing_structure_refinement CRYSTALS
_computing_structure_solution SIR92
_diffrn_detector_area_resol_mean 6.67
_diffrn_measured_fraction_theta_full 0.9036
_diffrn_measured_fraction_theta_max 0.9036
_diffrn_measurement_device_type 'Rigaku RAXIS-RAPID'
_diffrn_measurement_method \w
_diffrn_radiation_type 'Mo K\a'
_diffrn_radiation_wavelength 0.7107
_diffrn_reflns_av_R_equivalents 0.021
_diffrn_reflns_limit_h_max 7
_diffrn_reflns_limit_h_min -7
_diffrn_reflns_limit_k_max 22
_diffrn_reflns_limit_k_min -21
_diffrn_reflns_limit_l_max 6
_diffrn_reflns_limit_l_min -6
_diffrn_reflns_number 2756
_diffrn_reflns_theta_full 27.48
_diffrn_reflns_theta_max 27.48
_exptl_absorpt_coefficient_mu 0.087
_exptl_absorpt_correction_T_max 0.996
_exptl_absorpt_correction_T_min 0.811
_exptl_absorpt_correction_type multi-scan
_exptl_absorpt_process_details
;
    Higashi, T. (1995). Program for Absorption Correction.
    Rigaku Corporation, Tokyo, Japan.
;
_exptl_crystal_colour colorless
_exptl_crystal_density_diffrn 1.252
_exptl_crystal_density_method 'not measured'
_exptl_crystal_description platelet
_exptl_crystal_size_max 0.40
_exptl_crystal_size_mid 0.30
_exptl_crystal_size_min 0.05
_refine_diff_density_max 0.28
_refine_diff_density_min -0.43
_refine_ls_extinction_method none
_refine_ls_goodness_of_fit_ref 1.732
_refine_ls_number_parameters 140
_refine_ls_number_reflns 1640
_refine_ls_R_factor_gt 0.0620
_refine_ls_shift/su_max 0.0090
_refine_ls_structure_factor_coef F
_refine_ls_weighting_details 'w = 1/[0.003Fo^2^ + 1.000\s^2^(Fo)]'
_refine_ls_weighting_scheme calc
_refine_ls_wR_factor_ref 0.1040
_reflns_number_gt 1634
_reflns_threshold_expression F^2^>2.0\s(F^2^)
_cod_duplicate_entry 4115836
_cod_data_source_file ja011575e.cif
_cod_data_source_block '_p-Xylylenediammoniumdisor'
_cod_original_cell_volume 477.93(7)
_cod_original_sg_symbol_H-M 'P -1       '
_cod_original_formula_sum 'C10 H14 N O2 '
_cod_database_code 4122319

loop_
_symmetry_equiv_pos_as_xyz
'   +x,   +y,   +z'
'   -x,   -y,   -z'

loop_
_atom_site_label
_atom_site_type_symbol
_atom_site_fract_x
_atom_site_fract_y
_atom_site_fract_z
_atom_site_U_iso_or_equiv
_atom_site_adp_type
_atom_site_occupancy
_atom_site_symmetry_multiplicity
_atom_site_calc_flag
O(1) O 0.5844 0.2046 0.8500 0.0495 Uani 1.00 1 d
O(2) O 0.2636 0.2133 0.5619 0.0531 Uani 1.00 1 d
N(1) N -0.2123 0.1719 1.3805 0.0414 Uani 1.00 1 d
C(1) C 0.3811 0.2298 0.7827 0.0384 Uani 1.00 1 d
C(2) C 0.2880 0.2815 0.9802 0.0440 Uani 1.00 1 d
C(3) C 0.0878 0.3190 0.9369 0.0457 Uani 1.00 1 d
C(4) C -0.0023 0.3691 1.1346 0.0524 Uani 1.00 1 d
C(5) C -0.1999 0.4066 1.0917 0.0609 Uani 1.00 1 d
C(6) C -0.2962 0.4580 1.2916 0.0809 Uani 1.00 1 d
C(7) C -0.2482 0.0852 1.3818 0.0382 Uani 1.00 1 d
C(8) C -0.1188 0.0431 1.1787 0.0340 Uani 1.00 1 d
C(9) C 0.0886 0.0743 1.0859 0.0386 Uani 1.00 1 d
C(10) C 0.2043 0.0316 0.9087 0.0386 Uani 1.00 1 d
H(1) H 0.3771 0.2879 1.1519 0.0531 Uiso 1.00 1 d
H(2) H -0.0026 0.3128 0.7659 0.0556 Uiso 1.00 1 d
H(3) H 0.0878 0.3754 1.3058 0.0638 Uiso 1.00 1 d
H(4) H -0.2888 0.3996 0.9201 0.0738 Uiso 1.00 1 d
H(5) H -0.1888 0.5026 1.3292 0.1000 Uiso 1.00 1 d
H(6) H -0.4460 0.4749 1.2186 0.0998 Uiso 1.00 1 d
H(7) H -0.3136 0.4298 1.4534 0.0998 Uiso 1.00 1 d
H(8) H -0.0563 0.1866 1.3391 0.0512 Uiso 1.00 1 d
H(9) H -0.3245 0.1922 1.2473 0.0511 Uiso 1.00 1 d
H(10) H -0.2346 0.1927 1.5522 0.0509 Uiso 1.00 1 d
H(11) H -0.1918 0.0677 1.5566 0.0463 Uiso 1.00 1 d
H(12) H -0.4130 0.0712 1.3467 0.0463 Uiso 1.00 1 d
H(13) H 0.1509 0.1254 1.1431 0.0463 Uiso 1.00 1 d
H(14) H 0.3543 0.0532 0.8218 0.0714 Uani 1.00 1 d

loop_
_atom_site_aniso_label
_atom_site_aniso_U_11
_atom_site_aniso_U_22
_atom_site_aniso_U_33
_atom_site_aniso_U_12
_atom_site_aniso_U_13
_atom_site_aniso_U_23
O(1) 0.0433 0.0614 0.0451 0.0149 0.0036 -0.0137
O(2) 0.0491 0.0679 0.0414 0.0098 -0.0024 -0.0126
N(1) 0.0412 0.0446 0.0396 0.0110 0.0063 -0.0119
C(1) 0.0403 0.0402 0.0351 0.0018 0.0054 -0.0009
C(2) 0.0491 0.0472 0.0365 0.0071 0.0064 -0.0066
C(3) 0.0491 0.0438 0.0452 0.0082 0.0064 -0.0054
C(4) 0.0535 0.0508 0.0546 0.0080 0.0113 -0.0105
C(5) 0.0583 0.0589 0.0676 0.0137 0.0108 -0.0133
C(6) 0.0698 0.0755 0.1032 0.0195 0.0275 -0.0233
C(7) 0.0389 0.0440 0.0327 0.0075 0.0051 -0.0070
C(8) 0.0350 0.0388 0.0288 0.0091 0.0018 -0.0048
C(9) 0.0390 0.0362 0.0408 0.0026 0.0051 -0.0092
C(10) 0.0342 0.0413 0.0406 0.0006 0.0065 -0.0062
H(14) 0.1046 0.0554 0.0425 -0.0107 -0.0382 -0.0111

loop_
_atom_type_symbol
_atom_type_description
_atom_type_scat_dispersion_real
_atom_type_scat_dispersion_imag
_atom_type_scat_source
C C 0.006 0.003
;
International Tables for Crystallography
(1992, Vol. C, Tables 4.2.6.8 and 6.1.1.4)
;
H H 0.000 0.000
;
International Tables for Crystallography
(1992, Vol. C, Table 6.1.1.4)
;
O O 0.017 0.010
;
International Tables for Crystallography
(1992, Vol. C, Tables 4.2.6.8 and 6.1.1.4)
;
N N 0.011 0.006
;
International Tables for Crystallography
(1992, Vol. C, Tables 4.2.6.8 and 6.1.1.4)
;

loop_
_geom_angle_atom_site_label_1
_geom_angle_atom_site_label_2
_geom_angle_atom_site_label_3
_geom_angle
_geom_angle_publ_flag
C7 N1 H8 109.81(11) no
C7 N1 H9 108.66(12) no
H8 N1 H9 109.469(3) no
C7 N1 H10 109.95(11) no
H8 N1 H10 109.471(5) no
H9 N1 H10 109.470(8) no
O1 C1 O2 122.8(2) yes
O1 C1 C2 116.4(2) yes
O2 C1 C2 120.8(2) yes
C1 C2 C3 125.1(2) yes
C1 C2 H1 117.22(13) no
C3 C2 H1 117.70(15) no
C2 C3 C4 124.3(2) yes
C2 C3 H2 118.20(15) no
C4 C3 H2 117.47(15) no
C3 C4 C5 124.4(3) yes
C3 C4 H3 117.66(15) no
C5 C4 H3 117.90(19) no
C4 C5 C6 125.4(3) yes
C4 C5 H4 117.17(19) no
C6 C5 H4 117.43(19) no
C5 C6 H5 108.7(2) no
C5 C6 H6 109.61(19) no
H5 C6 H6 109.471(9) no
C5 C6 H7 110.1(2) no
H5 C6 H7 109.473 no
H6 C6 H7 109.471(7) no
N1 C7 C8 114.58(18) yes
N1 C7 H11 107.48(12) no
C8 C7 H11 107.88(11) no
N1 C7 H12 108.86(11) no
C8 C7 H12 108.50(12) no
H11 C7 H12 109.457(6) no
C7 C8 C9 122.9(2) yes
C8 C9 C10 120.3(2) yes
C8 C9 H13 119.84(13) no
C10 C9 H13 119.85(14) no
C9 C10 H14 124.0(17) no

loop_
_geom_bond_atom_site_label_1
_geom_bond_atom_site_label_2
_geom_bond_distance
_geom_bond_publ_flag
O1 C1 1.268(3) yes
O2 C1 1.249(3) yes
N1 C7 1.476(3) yes
N1 H8 0.95002(7) no
N1 H9 0.95002(6) no
N1 H10 0.95001(8) no
C1 C2 1.479(3) yes
C2 C3 1.334(3) yes
C2 H1 0.95001(7) no
C3 C4 1.455(3) yes
C3 H2 0.95002(7) no
C4 C5 1.321(4) yes
C4 H3 0.95000(7) no
C5 C6 1.493(4) yes
C5 H4 0.95000(7) no
C6 H5 0.95001(7) no
C6 H6 0.95003(7) no
C6 H7 0.94998(7) no
C7 C8 1.516(3) yes
C7 H11 0.95004(8) no
C7 H12 0.95002(8) no
C8 C9 1.388(3) yes
C9 C10 1.386(3) yes
C9 H13 0.94996(9) no
C10 H14 1.04(4) no

loop_
_geom_contact_atom_site_label_1
_geom_contact_atom_site_label_2
_geom_contact_site_symmetry_2
_geom_contact_distance
_geom_contact_publ_flag
O1 N1 1_654 2.788(2) yes
O1 N1 1_655 2.841(3) yes
O1 C3 1_655 3.351(3) yes
O1 C7 1_654 3.342(3) yes
O1 C7 1_655 3.428(3) yes
O1 H2 1_655 2.960(3) no
O1 H4 1_655 3.361(4) no
O1 H8 1_654 3.454(3) no
O1 H8 1_655 3.037(3) no
O1 H9 1_654 3.113(3) no
O1 H9 1_655 2.008(3) no
O1 H10 1_654 1.911(3) no
O1 H10 1_655 3.553(3) no
O1 H11 1_654 3.148(3) no
O1 H12 1_654 3.383(3) no
O1 H12 1_655 3.358(3) no
O2 N1 1_554 2.806(3) yes
O2 N1 1_654 3.316(3) yes
O2 C2 1_554 3.138(3) yes
O2 C7 1_554 3.562(3) yes
O2 C9 1_554 3.378(3) yes
O2 H1 1_554 2.528(3) no
O2 H3 1_554 3.206(3) no
O2 H8 1_554 2.053(3) no
O2 H9 1_554 3.534(3) no
O2 H9 1_654 2.991(3) no
O2 H10 1_554 2.826(3) no
O2 H10 1_654 2.897(3) no
O2 H11 1_554 3.469(3) no
O2 H12 1_654 3.362(3) no
O2 H13 1_554 2.569(3) no
N1 C1 1_456 3.403(3) yes
N1 H1 1_455 3.256(3) no
N1 H2 1_556 3.165(3) no
C1 H1 1_554 3.296(3) no
C1 H4 1_655 3.376(4) no
C1 H8 1_554 3.197(3) no
C1 H9 1_654 3.378(3) no
C1 H9 1_655 2.807(3) no
C1 H10 1_554 3.582(3) no
C1 H10 1_654 2.680(3) no
C2 C5 1_655 3.495(4) yes
C2 H4 1_655 3.080(4) no
C2 H9 1_655 2.949(3) no
C3 H3 1_554 3.291(4) no
C3 H5 2_567 3.354(5) no
C3 H10 1_554 3.229(3) no
C4 H2 1_556 3.291(4) no
C4 H5 2_567 3.399(5) no
C4 H5 2_568 3.491(5) no
C4 H6 1_655 3.527(5) no
C5 H1 1_455 3.085(4) no
C5 H5 2_567 3.501(5) no
C5 H6 2_467 3.213(5) no
C5 H7 1_554 3.209(5) no
C6 H1 1_455 3.373(5) no
C6 H3 2_568 3.542(5) no
C6 H4 1_556 3.285(5) no
C6 H4 2_467 3.560(5) no
C6 H5 2_568 3.207(8) no
C6 H6 2_467 3.054(8) no
C6 H6 2_468 3.220(7) no
C6 H7 2_468 3.356(6) no
C7 C10 2_557 2.497(3) yes
C7 H12 2_458 3.543(5) no
C7 H13 1_455 3.598(3) no
C7 H14 1_455 3.42(3) no
C7 H14 1_456 3.33(4) no
C7 H14 2_557 2.57(3) no
C8 C8 2_557 2.808(4) yes
C8 C9 2_557 2.416(3) yes
C8 C10 2_557 1.385(3) yes
C8 H11 1_554 3.118(3) no
C8 H11 2_558 2.881(3) no
C8 H13 2_557 3.268(3) no
C8 H14 1_455 3.33(3) no
C8 H14 2_557 2.05(3) no
C9 C9 2_557 2.765(4) yes
C9 C10 2_557 2.380(3) yes
C9 H11 1_554 2.933(3) no
C9 H11 2_558 3.050(3) no
C9 H12 1_655 2.990(3) no
C9 H14 2_557 3.29(4) no
C10 C10 2_557 2.744(5) yes
C10 H11 1_554 2.801(3) no
C10 H11 2_557 2.861(3) no
C10 H11 2_558 3.162(3) no
C10 H12 1_655 2.961(3) no
C10 H12 2_557 2.577(3) no
C10 H13 2_557 3.242(3) no
C10 H14 2_657 3.14(3) no
H1 H4 1_655 2.931(4) no
H1 H6 1_655 3.283(5) no
H1 H7 1_655 3.178(5) no
H1 H9 1_655 2.429(3) no
H1 H10 1_655 3.309(3) no
H2 H3 1_554 2.617(4) no
H2 H5 2_567 3.311(5) no
H2 H7 1_554 3.055(5) no
H2 H8 1_554 3.001(3) no
H2 H9 1_554 3.575(3) no
H2 H10 1_554 2.533(3) no
H3 H5 2_568 2.753(5) no
H3 H6 1_655 3.127(5) no
H3 H7 1_655 3.472(5) no
H4 H5 1_554 3.509(5) no
H4 H5 2_467 3.593(5) no
H4 H5 2_567 3.443(5) no
H4 H6 2_467 2.730(5) no
H4 H7 1_554 2.375(5) no
H5 H5 2_568 2.599(8) no
H5 H6 2_467 3.287(8) no
H5 H6 2_468 3.259(7) no
H5 H7 2_468 3.394(6) no
H5 H7 2_568 3.097(8) no
H6 H6 2_467 2.375(8) no
H6 H6 2_468 3.067(7) no
H6 H7 2_468 2.810(6) no
H7 H7 2_468 3.347(6) no
H9 H10 1_554 3.5577(3) no
H9 H13 1_455 3.116(3) no
H9 H14 1_455 3.48(3) no
H10 H14 1_456 3.59(4) no
H11 H11 2_558 3.349(4) no
H11 H12 2_458 3.233(5) no
H11 H13 1_556 3.445(3) no
H11 H14 1_456 3.02(4) no
H11 H14 1_556 3.26(4) no
H11 H14 2_557 2.83(3) no
H12 H12 2_458 3.035(5) no
H12 H13 1_455 2.784(3) no
H12 H14 1_455 2.81(3) no
H12 H14 1_456 2.84(4) no
H12 H14 2_557 2.33(3) no
H14 H14 2_657 2.98(6) no

loop_
_geom_torsion_atom_site_label_1
_geom_torsion_atom_site_label_2
_geom_torsion_atom_site_label_3
_geom_torsion_atom_site_label_4
_geom_torsion
_geom_torsion_publ_flag
O1 C1 C2 C3 174.022 yes
O2 C1 C2 C3 -5.421 yes
O1 C1 C2 C3 174.022 yes
O2 C1 C2 C3 -5.421 yes
C1 C2 C3 C4 179.389 yes
C1 C2 C3 C4 179.389 yes
C2 C3 C4 C5 179.660 yes
C2 C3 C4 C5 179.660 yes
C3 C4 C5 C6 179.798 yes
C3 C4 C5 C6 179.798 yes
N1 C7 C8 C9 27.123 yes
N1 C7 C8 C9 27.123 yes
C7 C8 C9 C10 177.296 yes
C7 C8 C9 C10 177.296 yes

loop_
_cod_related_entry_id
_cod_related_entry_database
_cod_related_entry_code
1 ChemSpider 30660557
